data_2233113
loop_
_publ_author_name
'Necefo\(glu, Hacali'
'\"Ozbek, F\"ureya Elif'
'\"Ozt\"urk, Vijdan'
'Ad\?ig\"uzel, Vedat'
'H\"okelek, Tuncer'

_publ_section_title
;
 Aquabis(4-fluorobenzoato-\k<i>O</i>)bis(nicotinamide-\k<i>N</i>^1^)copper(II)
 nicotinamide hemisolvate trihydrate
;
_journal_coeditor_code CV5200
_journal_issue 1
_journal_name_full 'Acta Crystallographica Section E'
_journal_page_first m52
_journal_page_last m53
_journal_paper_doi 10.1107/S1600536811053116
_journal_volume 68
_journal_year 2012
_chemical_formula_iupac '[Cu (C7 H4 F O2)2 (C6 H6 N2 O)2 (H2 O)], 0.5C6 H6 N2 O, 3H2 O'
_chemical_formula_moiety 'C26 H22 Cu F2 N4 O7, 0.5(C6 H6 N2 O), 3(H2 O)'
_chemical_formula_sum 'C29 H31 Cu F2 N5 O10.5'
_chemical_formula_weight 719.134
_chemical_name_systematic
;
Aquabis(4-fluorobenzoato-\k<i>O</i>)bis(nicotinamide-\k<i>N</i>^1^)copper(II)
nicotinamide hemisolvate trihydrate
;
_space_group_IT_number 14
_symmetry_cell_setting monoclinic
_symmetry_space_group_name_Hall '-P 2ybc'
_symmetry_space_group_name_H-M 'P 1 21/c 1'
_atom_sites_solution_hydrogens geom
_atom_sites_solution_primary direct
_atom_sites_solution_secondary difmap
_audit_creation_method SHELXL-97
_cell_angle_alpha 90.00
_cell_angle_beta 105.247(3)
_cell_angle_gamma 90.00
_cell_formula_units_Z 8
_cell_length_a 18.4108(4)
_cell_length_b 14.8908(3)
_cell_length_c 22.8569(5)
_cell_measurement_reflns_used 9877
_cell_measurement_temperature 100(2)
_cell_measurement_theta_max 28.36
_cell_measurement_theta_min 2.29
_cell_volume 6045.7(2)
_computing_cell_refinement 'SAINT (Bruker, 2007)'
_computing_data_collection 'APEX2 (Bruker, 2007)'
_computing_data_reduction 'SAINT (Bruker, 2007)'
_computing_molecular_graphics 'ORTEP-3 for Windows (Farrugia, 1997)'
_computing_publication_material 'WinGX (Farrugia, 1999) and PLATON (Spek, 2009)'
_computing_structure_refinement 'SHELXL97 (Sheldrick, 2008)'
_computing_structure_solution 'SHELXS97 (Sheldrick, 2008)'
_diffrn_ambient_temperature 100(2)
_diffrn_measured_fraction_theta_full 0.997
_diffrn_measured_fraction_theta_max 0.997
_diffrn_measurement_device_type 'Bruker Kappa APEXII CCD area-detector'
_diffrn_measurement_method '\f and \w scans'
_diffrn_radiation_monochromator graphite
_diffrn_radiation_source 'fine-focus sealed tube'
_diffrn_radiation_type MoK\a
_diffrn_radiation_wavelength 0.71073
_diffrn_reflns_av_R_equivalents 0.0604
_diffrn_reflns_av_sigmaI/netI 0.0494
_diffrn_reflns_limit_h_max 24
_diffrn_reflns_limit_h_min -24
_diffrn_reflns_limit_k_max 19
_diffrn_reflns_limit_k_min -17
_diffrn_reflns_limit_l_max 29
_diffrn_reflns_limit_l_min -30
_diffrn_reflns_number 103729
_diffrn_reflns_theta_full 28.45
_diffrn_reflns_theta_max 28.45
_diffrn_reflns_theta_min 1.15
_exptl_absorpt_coefficient_mu 0.804
_exptl_absorpt_correction_T_max 0.858
_exptl_absorpt_correction_T_min 0.825
_exptl_absorpt_correction_type multi-scan
_exptl_absorpt_process_details '(SADABS; Bruker, 2005)'
_exptl_crystal_colour blue
_exptl_crystal_density_diffrn 1.580
_exptl_crystal_density_method 'not measured'
_exptl_crystal_description block
_exptl_crystal_F_000 2968
_exptl_crystal_size_max 0.24
_exptl_crystal_size_mid 0.20
_exptl_crystal_size_min 0.19
_refine_diff_density_max 1.271
_refine_diff_density_min -1.162
_refine_ls_extinction_method none
_refine_ls_goodness_of_fit_ref 1.116
_refine_ls_hydrogen_treatment mixed
_refine_ls_matrix_type full
_refine_ls_number_parameters 900
_refine_ls_number_reflns 15210
_refine_ls_number_restraints 34
_refine_ls_restrained_S_all 1.181
_refine_ls_R_factor_all 0.0920
_refine_ls_R_factor_gt 0.0627
_refine_ls_shift/su_max 0.001
_refine_ls_shift/su_mean 0.000
_refine_ls_structure_factor_coef Fsqd
_refine_ls_weighting_details 'calc w=1/[\s^2^(Fo^2^)+(0.0469P)^2^+20.8651P] where P=(Fo^2^+2Fc^2^)/3'
_refine_ls_weighting_scheme calc
_refine_ls_wR_factor_gt 0.1482
_refine_ls_wR_factor_ref 0.1596
_reflns_number_gt 11162
_reflns_number_total 15210
_reflns_threshold_expression I>2\s(I)
_cod_data_source_file cv5200.cif
_cod_data_source_block I
_cod_original_sg_symbol_H-M 'P 21/c'
_cod_database_code 2233113
_cod_database_fobs_code 2233113

loop_
_symmetry_equiv_pos_as_xyz
'x, y, z'
'-x, y+1/2, -z+1/2'
'-x, -y, -z'
'x, -y-1/2, z-1/2'

loop_
_atom_site_type_symbol
_atom_site_label
_atom_site_fract_x
_atom_site_fract_y
_atom_site_fract_z
_atom_site_U_iso_or_equiv
_atom_site_adp_type
_atom_site_calc_flag
_atom_site_refinement_flags
_atom_site_occupancy
_atom_site_symmetry_multiplicity
Cu Cu1 0.08147(2) 0.39867(3) 0.26867(2) 0.01246(11) Uani d . 1 1
Cu Cu2 0.42670(2) 0.18332(3) 0.73175(2) 0.01296(11) Uani d . 1 1
O O1 0.06780(14) 0.39884(18) 0.18189(11) 0.0160(5) Uani d . 1 1
O O2 -0.05644(15) 0.3901(2) 0.16749(12) 0.0201(6) Uani d . 1 1
O O3 0.08077(16) 0.39915(19) 0.35352(12) 0.0198(6) Uani d . 1 1
O O4 -0.04449(16) 0.40360(19) 0.32462(12) 0.0210(6) Uani d . 1 1
O O5 0.22275(15) 0.1525(2) 0.16971(12) 0.0199(6) Uani d . 1 1
O O6 0.21882(15) 0.6496(2) 0.15711(12) 0.0200(6) Uani d . 1 1
O O7 0.21840(15) 0.3835(2) 0.29314(13) 0.0176(6) Uani d D 1 1
H H71 0.242(2) 0.436(2) 0.308(2) 0.028(13) Uiso d D 1 1
H H72 0.236(3) 0.362(3) 0.2673(18) 0.036(15) Uiso d D 1 1
O O8 0.43509(14) 0.17369(18) 0.64890(12) 0.0163(5) Uani d . 1 1
O O9 0.55938(14) 0.19444(19) 0.67500(12) 0.0181(6) Uani d . 1 1
O O10 0.43810(15) 0.18487(18) 0.81861(12) 0.0170(6) Uani d . 1 1
O O11 0.56355(16) 0.1867(2) 0.83741(13) 0.0245(7) Uani d . 1 1
O O12 0.28210(15) 0.4238(2) 0.82874(13) 0.0211(6) Uani d . 1 1
O O13 0.28108(15) -0.0442(2) 0.84207(13) 0.0218(6) Uani d . 1 1
O O14 0.28719(15) 0.18029(19) 0.70437(12) 0.0174(6) Uani d D 1 1
H H141 0.272(3) 0.145(3) 0.6696(16) 0.044 Uiso d D 1 1
H H142 0.266(3) 0.2367(18) 0.694(2) 0.044 Uiso d D 1 1
O O15 0.25627(17) 0.3240(2) 0.47017(14) 0.0277(7) Uani d . 1 1
O O16 0.2515(2) -0.2231(3) 0.9564(2) 0.0412(9) Uani d D 1 1
H H161 0.239(4) -0.1857(17) 0.956(3) 0.044 Uiso d D 1 1
H H162 0.230(3) -0.214(4) 0.972(3) 0.044 Uiso d D 1 1
O O17 0.6950(2) 0.2562(3) 0.9124(2) 0.0394(9) Uani d D 1 1
H H171 0.713(4) 0.285(3) 0.9312(18) 0.044 Uiso d D 1 1
H H172 0.711(3) 0.292(3) 0.898(2) 0.044 Uiso d D 1 1
O O18 0.2330(2) -0.0874(3) 0.0866(2) 0.0545(12) Uani d D 1 1
H H181 0.270(3) -0.104(4) 0.113(2) 0.044 Uiso d D 1 1
H H182 0.260(3) -0.112(4) 0.084(2) 0.044 Uiso d D 1 1
O O19 0.2134(3) -0.0382(3) 0.9384(2) 0.0525(11) Uani d D 1 1
H H191 0.230(3) -0.035(4) 0.9120(16) 0.044 Uiso d D 1 1
H H192 0.234(3) -0.001(3) 0.958(2) 0.044 Uiso d D 1 1
O O20 0.2792(3) 0.4252(3) 0.5720(2) 0.0743(15) Uani d D 1 1
H H201 0.2682 0.4695 0.5547 0.044 Uiso d D 1 1
H H202 0.2624 0.4125 0.5450 0.044 Uiso d D 1 1
O O21 -0.21237(17) 0.3687(2) 0.12010(14) 0.0279(7) Uani d D 1 1
H H211 -0.1621(12) 0.380(3) 0.131(2) 0.044 Uiso d D 1 1
H H212 -0.218(3) 0.322(3) 0.095(2) 0.044 Uiso d D 1 1
N N1 0.08483(16) 0.2615(2) 0.26844(13) 0.0122(6) Uani d . 1 1
N N2 0.17473(19) 0.0141(2) 0.17423(17) 0.0253(8) Uani d . 1 1
H H2A 0.1997 -0.0082 0.1508 0.030 Uiso calc R 1 1
H H2B 0.1454 -0.0196 0.1883 0.030 Uiso calc R 1 1
N N3 0.09809(17) 0.5334(2) 0.26912(14) 0.0149(6) Uani d . 1 1
N N4 0.1643(2) 0.7834(2) 0.16339(17) 0.0259(8) Uani d . 1 1
H H4A 0.1834 0.8072 0.1366 0.031 Uiso calc R 1 1
H H4B 0.1359 0.8148 0.1800 0.031 Uiso calc R 1 1
N N5 0.41525(17) 0.3183(2) 0.72846(14) 0.0139(6) Uani d . 1 1
N N6 0.31899(19) 0.5658(2) 0.81972(16) 0.0228(8) Uani d . 1 1
H H6A 0.2919 0.5863 0.8422 0.027 Uiso calc R 1 1
H H6B 0.3457 0.6019 0.8047 0.027 Uiso calc R 1 1
N N7 0.41236(17) 0.0480(2) 0.73400(14) 0.0152(6) Uani d . 1 1
N N8 0.32489(18) -0.1853(2) 0.84234(16) 0.0214(7) Uani d . 1 1
H H8A 0.3018 -0.2027 0.8685 0.026 Uiso calc R 1 1
H H8B 0.3518 -0.2227 0.8284 0.026 Uiso calc R 1 1
N N9 0.25532(19) 0.1124(2) 0.58553(16) 0.0221(7) Uani d . 1 1
N N10 0.24886(19) 0.2368(2) 0.38840(16) 0.0239(8) Uani d . 1 1
H H10A 0.2493 0.2826 0.3656 0.029 Uiso calc R 1 1
H H10B 0.2461 0.1835 0.3735 0.029 Uiso calc R 1 1
F F1 -0.02454(14) 0.3629(2) -0.10047(10) 0.0292(6) Uani d . 1 1
F F2 0.01950(14) 0.34751(18) 0.60768(10) 0.0266(6) Uani d . 1 1
F F3 0.49145(14) 0.08908(18) 0.39708(10) 0.0270(6) Uani d . 1 1
F F4 0.52020(13) 0.07895(17) 1.09345(10) 0.0240(5) Uani d . 1 1
C C1 0.0005(2) 0.3913(3) 0.14816(17) 0.0147(7) Uani d . 1 1
C C2 -0.0058(2) 0.3831(3) 0.08151(16) 0.0140(7) Uani d . 1 1
C C3 0.0562(2) 0.4003(3) 0.05915(18) 0.0189(8) Uani d . 1 1
H H3 0.1019 0.4165 0.0856 0.023 Uiso calc R 1 1
C C4 0.0500(2) 0.3933(3) -0.00216(18) 0.0234(9) Uani d . 1 1
H H4 0.0913 0.4043 -0.0174 0.028 Uiso calc R 1 1
C C5 -0.0181(2) 0.3697(3) -0.04024(17) 0.0191(8) Uani d . 1 1
C C6 -0.0804(2) 0.3515(3) -0.01972(19) 0.0238(9) Uani d . 1 1
H H6 -0.1257 0.3343 -0.0464 0.029 Uiso calc R 1 1
C C7 -0.0738(2) 0.3594(3) 0.04143(18) 0.0208(8) Uani d . 1 1
H H7 -0.1155 0.3487 0.0561 0.025 Uiso calc R 1 1
C C8 0.0162(2) 0.3976(3) 0.36483(17) 0.0165(8) Uani d . 1 1
C C9 0.0169(2) 0.3862(3) 0.42988(17) 0.0154(7) Uani d . 1 1
C C10 -0.0474(2) 0.4021(3) 0.44950(18) 0.0185(8) Uani d . 1 1
H H10 -0.0912 0.4214 0.4218 0.022 Uiso calc R 1 1
C C11 -0.0472(2) 0.3895(3) 0.50937(18) 0.0188(8) Uani d . 1 1
H H11 -0.0901 0.4002 0.5225 0.023 Uiso calc R 1 1
C C12 0.0184(2) 0.3608(3) 0.54878(17) 0.0191(8) Uani d . 1 1
C C13 0.0833(2) 0.3444(3) 0.53159(18) 0.0215(9) Uani d . 1 1
H H13 0.1267 0.3247 0.5595 0.026 Uiso calc R 1 1
C C14 0.0822(2) 0.3582(3) 0.47177(18) 0.0195(8) Uani d . 1 1
H H14 0.1257 0.3486 0.4593 0.023 Uiso calc R 1 1
C C15 0.0631(2) 0.2073(3) 0.30758(17) 0.0152(7) Uani d . 1 1
H H15 0.0392 0.2324 0.3348 0.018 Uiso calc R 1 1
C C16 0.0748(2) 0.1154(3) 0.30898(17) 0.0167(8) Uani d . 1 1
H H16 0.0576 0.0795 0.3359 0.020 Uiso calc R 1 1
C C17 0.1122(2) 0.0774(3) 0.27013(18) 0.0165(8) Uani d . 1 1
H H17 0.1207 0.0158 0.2704 0.020 Uiso calc R 1 1
C C18 0.1370(2) 0.1331(3) 0.23057(17) 0.0153(7) Uani d . 1 1
C C19 0.1215(2) 0.2243(3) 0.23078(16) 0.0144(7) Uani d . 1 1
H H19 0.1372 0.2613 0.2037 0.017 Uiso calc R 1 1
C C20 0.1814(2) 0.1009(3) 0.18868(17) 0.0168(8) Uani d . 1 1
C C21 0.0810(2) 0.5883(3) 0.31046(17) 0.0187(8) Uani d . 1 1
H H21 0.0599 0.5632 0.3394 0.022 Uiso calc R 1 1
C C22 0.0930(2) 0.6793(3) 0.31204(18) 0.0213(8) Uani d . 1 1
H H22 0.0806 0.7144 0.3416 0.026 Uiso calc R 1 1
C C23 0.1238(2) 0.7181(3) 0.26920(17) 0.0177(8) Uani d . 1 1
H H23 0.1317 0.7797 0.2689 0.021 Uiso calc R 1 1
C C24 0.1426(2) 0.6625(3) 0.22630(16) 0.0138(7) Uani d . 1 1
C C25 0.1293(2) 0.5711(3) 0.22823(16) 0.0132(7) Uani d . 1 1
H H25 0.1426 0.5341 0.1999 0.016 Uiso calc R 1 1
C C26 0.1785(2) 0.6982(3) 0.17921(17) 0.0162(8) Uani d . 1 1
C C27 0.4991(2) 0.1754(3) 0.63700(17) 0.0152(7) Uani d . 1 1
C C28 0.4987(2) 0.1499(3) 0.57344(17) 0.0147(7) Uani d . 1 1
C C29 0.4341(2) 0.1129(3) 0.53510(17) 0.0174(8) Uani d . 1 1
H H29 0.3922 0.1023 0.5496 0.021 Uiso calc R 1 1
C C30 0.4315(2) 0.0917(3) 0.47550(17) 0.0197(8) Uani d . 1 1
H H30 0.3886 0.0667 0.4498 0.024 Uiso calc R 1 1
C C31 0.4944(2) 0.1088(3) 0.45565(17) 0.0200(8) Uani d . 1 1
C C32 0.5601(2) 0.1439(3) 0.49182(19) 0.0204(8) Uani d . 1 1
H H32 0.6019 0.1536 0.4770 0.024 Uiso calc R 1 1
C C33 0.5614(2) 0.1642(3) 0.55158(18) 0.0177(8) Uani d . 1 1
H H33 0.6050 0.1877 0.5773 0.021 Uiso calc R 1 1
C C34 0.5048(2) 0.1770(3) 0.85397(17) 0.0177(8) Uani d . 1 1
C C35 0.5083(2) 0.1522(3) 0.91824(17) 0.0162(8) Uani d . 1 1
C C36 0.4457(2) 0.1608(3) 0.94108(17) 0.0166(8) Uani d . 1 1
H H36 0.4007 0.1821 0.9161 0.020 Uiso calc R 1 1
C C37 0.4497(2) 0.1380(3) 1.00013(18) 0.0191(8) Uani d . 1 1
H H37 0.4084 0.1459 1.0159 0.023 Uiso calc R 1 1
C C38 0.5160(2) 0.1036(3) 1.03528(17) 0.0177(8) Uani d . 1 1
C C39 0.5794(2) 0.0924(3) 1.01446(18) 0.0178(8) Uani d . 1 1
H H39 0.6236 0.0688 1.0393 0.021 Uiso calc R 1 1
C C40 0.5748(2) 0.1175(3) 0.95534(17) 0.0158(7) Uani d . 1 1
H H40 0.6167 0.1112 0.9402 0.019 Uiso calc R 1 1
C C41 0.4338(2) 0.3706(3) 0.68716(17) 0.0169(8) Uani d . 1 1
H H41 0.4563 0.3443 0.6594 0.020 Uiso calc R 1 1
C C42 0.4208(2) 0.4623(3) 0.68388(18) 0.0186(8) Uani d . 1 1
H H42 0.4356 0.4969 0.6552 0.022 Uiso calc R 1 1
C C43 0.3853(2) 0.5017(3) 0.72407(17) 0.0181(8) Uani d . 1 1
H H43 0.3760 0.5632 0.7228 0.022 Uiso calc R 1 1
C C44 0.3640(2) 0.4473(3) 0.76622(17) 0.0160(8) Uani d . 1 1
C C45 0.3807(2) 0.3564(3) 0.76707(16) 0.0148(7) Uani d . 1 1
H H45 0.3672 0.3201 0.7957 0.018 Uiso calc R 1 1
C C46 0.3194(2) 0.4785(3) 0.80826(17) 0.0165(8) Uani d . 1 1
C C47 0.4298(2) -0.0115(3) 0.69489(17) 0.0177(8) Uani d . 1 1
H H47 0.4527 0.0099 0.6659 0.021 Uiso calc R 1 1
C C48 0.4153(2) -0.1015(3) 0.69599(18) 0.0197(8) Uani d . 1 1
H H48 0.4291 -0.1401 0.6688 0.024 Uiso calc R 1 1
C C49 0.3800(2) -0.1346(3) 0.73790(17) 0.0158(7) Uani d . 1 1
H H49 0.3695 -0.1955 0.7393 0.019 Uiso calc R 1 1
C C50 0.3606(2) -0.0748(3) 0.77775(17) 0.0153(7) Uani d . 1 1
C C51 0.37847(19) 0.0150(3) 0.77445(16) 0.0141(7) Uani d . 1 1
H H51 0.3662 0.0546 0.8019 0.017 Uiso calc R 1 1
C C52 0.3191(2) -0.1009(3) 0.82351(18) 0.0170(8) Uani d . 1 1
C C53 0.2484(2) 0.0285(3) 0.56354(19) 0.0226(9) Uani d . 1 1
H H53 0.2476 -0.0189 0.5899 0.027 Uiso calc R 1 1
C C54 0.2425(2) 0.0093(3) 0.50311(18) 0.0210(8) Uani d . 1 1
H H54 0.2387 -0.0498 0.4896 0.025 Uiso calc R 1 1
C C55 0.2424(2) 0.0792(3) 0.46307(19) 0.0217(9) Uani d . 1 1
H H55 0.2374 0.0676 0.4222 0.026 Uiso calc R 1 1
C C56 0.2497(2) 0.1665(3) 0.48470(19) 0.0205(8) Uani d . 1 1
C C57 0.2559(2) 0.1792(3) 0.54637(19) 0.0210(8) Uani d . 1 1
H H57 0.2608 0.2377 0.5612 0.025 Uiso calc R 1 1
C C58 0.2523(2) 0.2486(3) 0.4470(2) 0.0225(9) Uani d . 1 1

loop_
_atom_site_aniso_label
_atom_site_aniso_U_11
_atom_site_aniso_U_22
_atom_site_aniso_U_33
_atom_site_aniso_U_12
_atom_site_aniso_U_13
_atom_site_aniso_U_23
Cu1 0.0153(2) 0.0130(2) 0.0107(2) 0.00078(17) 0.00629(16) 0.00059(18)
Cu2 0.0144(2) 0.0151(2) 0.0107(2) -0.00007(17) 0.00571(16) -0.00086(18)
O1 0.0191(13) 0.0169(14) 0.0115(12) -0.0002(11) 0.0030(10) -0.0009(11)
O2 0.0217(14) 0.0263(16) 0.0149(13) 0.0016(12) 0.0094(11) -0.0002(12)
O3 0.0274(15) 0.0200(15) 0.0165(13) 0.0022(12) 0.0134(11) -0.0005(11)
O4 0.0280(15) 0.0206(15) 0.0145(13) 0.0017(12) 0.0054(11) 0.0019(11)
O5 0.0171(13) 0.0259(16) 0.0180(14) -0.0019(11) 0.0068(11) -0.0040(12)
O6 0.0187(13) 0.0249(16) 0.0196(14) 0.0030(11) 0.0108(11) 0.0013(12)
O7 0.0162(13) 0.0193(15) 0.0195(14) -0.0013(11) 0.0085(11) -0.0032(12)
O8 0.0166(13) 0.0186(14) 0.0164(13) -0.0018(11) 0.0089(10) -0.0028(11)
O9 0.0157(13) 0.0222(15) 0.0170(13) -0.0010(11) 0.0054(10) -0.0025(11)
O10 0.0197(13) 0.0184(14) 0.0122(12) 0.0014(11) 0.0027(10) -0.0019(11)
O11 0.0236(15) 0.0340(18) 0.0182(14) -0.0015(13) 0.0098(12) 0.0034(13)
O12 0.0209(14) 0.0231(16) 0.0228(15) -0.0032(12) 0.0119(12) -0.0042(12)
O13 0.0214(14) 0.0242(16) 0.0239(15) 0.0055(12) 0.0131(12) 0.0057(12)
O14 0.0180(13) 0.0182(15) 0.0174(13) 0.0007(11) 0.0071(11) -0.0026(11)
O15 0.0281(16) 0.0247(17) 0.0328(17) 0.0000(13) 0.0123(13) 0.0001(14)
O16 0.040(2) 0.034(2) 0.054(3) -0.0011(18) 0.0187(18) -0.0092(19)
O17 0.040(2) 0.040(2) 0.042(2) -0.0064(17) 0.0167(18) 0.0105(18)
O18 0.043(2) 0.059(3) 0.069(3) 0.007(2) 0.027(2) -0.018(2)
O19 0.072(3) 0.051(3) 0.050(3) 0.010(2) 0.044(2) 0.009(2)
O20 0.084(4) 0.074(4) 0.067(3) -0.018(3) 0.025(3) -0.007(3)
O21 0.0235(15) 0.0342(19) 0.0292(17) 0.0078(14) 0.0127(13) -0.0018(14)
N1 0.0138(14) 0.0136(16) 0.0098(14) 0.0004(12) 0.0044(11) 0.0000(12)
N2 0.0215(17) 0.0211(19) 0.036(2) -0.0017(14) 0.0130(15) -0.0129(16)
N3 0.0147(15) 0.0164(17) 0.0146(15) 0.0005(12) 0.0057(12) -0.0011(13)
N4 0.038(2) 0.0177(18) 0.031(2) -0.0012(16) 0.0239(17) 0.0020(15)
N5 0.0141(14) 0.0155(16) 0.0132(15) -0.0022(12) 0.0057(12) -0.0020(13)
N6 0.0244(18) 0.0207(19) 0.0290(19) -0.0005(14) 0.0173(15) -0.0058(15)
N7 0.0133(14) 0.0209(17) 0.0125(15) 0.0016(13) 0.0053(12) -0.0017(13)
N8 0.0205(16) 0.0224(19) 0.0272(18) 0.0018(14) 0.0165(14) 0.0060(15)
N9 0.0206(17) 0.0243(19) 0.0238(18) -0.0021(14) 0.0099(14) -0.0004(15)
N10 0.0273(18) 0.0180(18) 0.0258(19) 0.0023(14) 0.0063(15) 0.0045(15)
F1 0.0254(13) 0.0538(18) 0.0112(11) -0.0005(12) 0.0097(9) -0.0023(11)
F2 0.0291(13) 0.0410(16) 0.0115(11) -0.0004(11) 0.0087(10) 0.0009(11)
F3 0.0334(14) 0.0382(16) 0.0124(11) 0.0017(11) 0.0109(10) -0.0032(10)
F4 0.0273(12) 0.0346(15) 0.0124(11) -0.0016(11) 0.0091(9) 0.0040(10)
C1 0.0189(18) 0.0104(18) 0.0155(18) 0.0002(14) 0.0057(14) 0.0016(14)
C2 0.0180(17) 0.0128(18) 0.0119(17) 0.0001(14) 0.0053(14) 0.0021(14)
C3 0.0154(17) 0.024(2) 0.0183(19) -0.0029(16) 0.0059(15) 0.0003(16)
C4 0.0211(19) 0.033(2) 0.019(2) -0.0036(18) 0.0116(16) -0.0003(18)
C5 0.025(2) 0.025(2) 0.0087(17) 0.0033(17) 0.0077(15) 0.0004(15)
C6 0.0159(18) 0.037(3) 0.019(2) -0.0028(17) 0.0046(15) -0.0012(18)
C7 0.0185(19) 0.030(2) 0.0167(19) -0.0016(17) 0.0090(15) -0.0013(17)
C8 0.029(2) 0.0083(18) 0.0147(18) 0.0021(15) 0.0103(15) 0.0004(14)
C9 0.0215(18) 0.0122(18) 0.0137(17) 0.0012(14) 0.0068(14) -0.0011(14)
C10 0.0178(18) 0.020(2) 0.0175(18) 0.0034(15) 0.0048(15) -0.0006(16)
C11 0.0170(18) 0.022(2) 0.0196(19) -0.0010(15) 0.0090(15) -0.0007(16)
C12 0.026(2) 0.021(2) 0.0121(18) -0.0019(16) 0.0085(15) -0.0007(15)
C13 0.0208(19) 0.028(2) 0.0157(19) 0.0051(17) 0.0048(15) 0.0025(17)
C14 0.0210(19) 0.022(2) 0.0185(19) 0.0007(16) 0.0103(15) -0.0012(16)
C15 0.0177(17) 0.0150(19) 0.0147(18) -0.0011(14) 0.0075(14) -0.0016(15)
C16 0.0221(19) 0.0145(19) 0.0155(18) -0.0012(15) 0.0085(15) 0.0014(15)
C17 0.0166(17) 0.0113(18) 0.0216(19) 0.0006(14) 0.0052(15) -0.0005(15)
C18 0.0122(16) 0.019(2) 0.0143(17) 0.0000(14) 0.0028(14) -0.0020(15)
C19 0.0138(17) 0.0172(19) 0.0122(17) -0.0020(14) 0.0037(13) -0.0004(14)
C20 0.0102(16) 0.022(2) 0.0171(18) -0.0001(15) 0.0026(14) -0.0041(16)
C21 0.0227(19) 0.023(2) 0.0122(17) -0.0046(16) 0.0088(15) -0.0015(15)
C22 0.028(2) 0.021(2) 0.019(2) -0.0034(17) 0.0139(16) -0.0053(17)
C23 0.0198(18) 0.016(2) 0.0180(19) -0.0019(15) 0.0054(15) -0.0041(15)
C24 0.0136(16) 0.0150(19) 0.0131(17) -0.0008(14) 0.0042(13) 0.0005(14)
C25 0.0136(16) 0.0154(19) 0.0119(17) 0.0019(14) 0.0057(13) -0.0001(14)
C26 0.0128(16) 0.020(2) 0.0153(18) -0.0040(15) 0.0025(14) -0.0004(15)
C27 0.0191(18) 0.0137(19) 0.0142(18) 0.0001(14) 0.0069(14) -0.0002(14)
C28 0.0201(18) 0.0124(18) 0.0134(17) 0.0015(14) 0.0072(14) -0.0008(14)
C29 0.0188(18) 0.017(2) 0.0186(19) 0.0007(15) 0.0088(15) 0.0000(15)
C30 0.0232(19) 0.022(2) 0.0138(18) 0.0005(16) 0.0053(15) -0.0004(16)
C31 0.028(2) 0.023(2) 0.0121(18) 0.0041(17) 0.0110(15) 0.0018(16)
C32 0.023(2) 0.020(2) 0.024(2) 0.0022(16) 0.0150(16) 0.0030(17)
C33 0.0196(18) 0.016(2) 0.0197(19) -0.0004(15) 0.0090(15) -0.0006(15)
C34 0.0236(19) 0.0150(19) 0.0157(18) 0.0010(15) 0.0076(15) -0.0017(15)
C35 0.0182(18) 0.0158(19) 0.0151(18) -0.0008(15) 0.0052(14) -0.0022(15)
C36 0.0174(18) 0.0140(19) 0.0189(19) 0.0021(14) 0.0057(15) -0.0006(15)
C37 0.0193(19) 0.021(2) 0.0197(19) -0.0003(16) 0.0105(15) -0.0043(16)
C38 0.0230(19) 0.020(2) 0.0104(17) -0.0021(16) 0.0045(14) -0.0009(15)
C39 0.0188(18) 0.017(2) 0.0176(19) -0.0002(15) 0.0044(15) 0.0014(15)
C40 0.0159(17) 0.0143(19) 0.0190(18) -0.0020(14) 0.0075(14) -0.0026(15)
C41 0.0184(18) 0.017(2) 0.0178(18) 0.0002(15) 0.0085(15) -0.0001(15)
C42 0.0209(19) 0.017(2) 0.0204(19) 0.0002(15) 0.0106(15) 0.0024(16)
C43 0.0179(18) 0.018(2) 0.0200(19) 0.0025(15) 0.0070(15) -0.0016(16)
C44 0.0112(16) 0.023(2) 0.0148(18) -0.0029(14) 0.0051(14) -0.0044(15)
C45 0.0132(17) 0.019(2) 0.0131(17) -0.0025(14) 0.0056(13) -0.0028(15)
C46 0.0100(16) 0.023(2) 0.0161(18) -0.0015(15) 0.0034(14) -0.0052(16)
C47 0.0168(18) 0.023(2) 0.0156(18) 0.0024(15) 0.0080(14) -0.0021(16)
C48 0.0231(19) 0.022(2) 0.0162(18) 0.0056(16) 0.0084(15) -0.0005(16)
C49 0.0174(18) 0.0138(19) 0.0156(18) 0.0033(14) 0.0036(14) 0.0017(15)
C50 0.0124(16) 0.019(2) 0.0141(17) 0.0000(14) 0.0028(14) 0.0023(15)
C51 0.0131(16) 0.019(2) 0.0107(16) 0.0025(14) 0.0041(13) 0.0009(14)
C52 0.0120(16) 0.020(2) 0.0196(19) 0.0014(15) 0.0045(14) 0.0027(16)
C53 0.0204(19) 0.024(2) 0.024(2) -0.0021(17) 0.0071(16) 0.0005(17)
C55 0.0173(18) 0.029(2) 0.021(2) -0.0020(16) 0.0082(16) -0.0010(17)
C54 0.0220(19) 0.021(2) 0.022(2) -0.0030(16) 0.0081(16) 0.0006(17)
C56 0.0152(18) 0.024(2) 0.024(2) -0.0010(16) 0.0092(15) -0.0016(17)
C57 0.0175(18) 0.024(2) 0.024(2) 0.0013(16) 0.0107(16) -0.0026(17)
C58 0.0130(18) 0.027(2) 0.028(2) 0.0033(16) 0.0069(16) 0.0009(18)

loop_
_atom_type_symbol
_atom_type_description
_atom_type_scat_dispersion_real
_atom_type_scat_dispersion_imag
_atom_type_scat_source
C C 0.0033 0.0016 'International Tables Vol C Tables 4.2.6.8 and 6.1.1.4'
H H 0.0000 0.0000 'International Tables Vol C Tables 4.2.6.8 and 6.1.1.4'
Cu Cu 0.3201 1.2651 'International Tables Vol C Tables 4.2.6.8 and 6.1.1.4'
F F 0.0171 0.0103 'International Tables Vol C Tables 4.2.6.8 and 6.1.1.4'
N N 0.0061 0.0033 'International Tables Vol C Tables 4.2.6.8 and 6.1.1.4'
O O 0.0106 0.0060 'International Tables Vol C Tables 4.2.6.8 and 6.1.1.4'

loop_
_geom_angle_atom_site_label_1
_geom_angle_atom_site_label_2
_geom_angle_atom_site_label_3
_geom_angle
O1 Cu1 O3 172.41(12)
O1 Cu1 N1 89.69(12)
O1 Cu1 N3 89.01(12)
O3 Cu1 N1 90.82(12)
O3 Cu1 N3 91.82(12)
N3 Cu1 N1 169.64(12)
O8 Cu2 N5 94.10(12)
O8 Cu2 N7 89.75(12)
O10 Cu2 O8 169.03(11)
O10 Cu2 N5 90.48(12)
O10 Cu2 N7 88.04(12)
N5 Cu2 N7 166.71(12)
C1 O1 Cu1 117.5(2)
C8 O3 Cu1 116.8(2)
H72 O7 H71 110(4)
C27 O8 Cu2 121.3(2)
C34 O10 Cu2 118.1(2)
H142 O14 H141 106(3)
H161 O16 H162 60(9)
H171 O17 H172 67(5)
H181 O18 H182 51(4)
H191 O19 H192 100(4)
H201 O20 H202 76
H212 O21 H211 106(4)
C15 N1 Cu1 125.8(3)
C15 N1 C19 117.9(3)
C19 N1 Cu1 115.7(2)
C20 N2 H2A 120.0
C20 N2 H2B 120.0
H2A N2 H2B 120.0
C21 N3 Cu1 122.7(3)
C25 N3 Cu1 120.1(3)
C25 N3 C21 117.2(3)
C26 N4 H4A 120.0
C26 N4 H4B 120.0
H4A N4 H4B 120.0
C41 N5 Cu2 124.2(3)
C41 N5 C45 118.2(3)
C45 N5 Cu2 117.3(3)
C46 N6 H6A 120.0
C46 N6 H6B 120.0
H6A N6 H6B 120.0
C47 N7 Cu2 125.1(3)
C51 N7 Cu2 117.9(3)
C51 N7 C47 116.8(3)
C52 N8 H8A 120.0
C52 N8 H8B 120.0
H8A N8 H8B 120.0
C57 N9 C53 117.3(4)
C58 N10 H10A 120.0
C58 N10 H10B 120.0
H10A N10 H10B 120.0
O1 C1 C2 115.0(3)
O2 C1 O1 124.2(3)
O2 C1 C2 120.8(3)
C3 C2 C1 120.4(3)
C7 C2 C1 120.4(3)
C7 C2 C3 119.2(3)
C2 C3 H3 119.9
C4 C3 C2 120.2(4)
C4 C3 H3 119.9
C3 C4 H4 120.6
C5 C4 C3 118.7(4)
C5 C4 H4 120.6
F1 C5 C4 119.1(3)
F1 C5 C6 118.3(4)
C4 C5 C6 122.7(4)
C5 C6 C7 118.1(4)
C5 C6 H6 121.0
C7 C6 H6 121.0
C2 C7 H7 119.5
C6 C7 C2 121.1(4)
C6 C7 H7 119.5
O3 C8 C9 115.9(3)
O4 C8 O3 123.2(3)
O4 C8 C9 120.9(3)
C10 C9 C8 121.0(3)
C14 C9 C8 120.1(3)
C14 C9 C10 118.9(3)
C9 C10 H10 119.5
C11 C10 C9 121.0(4)
C11 C10 H10 119.5
C10 C11 H11 121.1
C12 C11 C10 117.8(4)
C12 C11 H11 121.1
F2 C12 C11 118.6(3)
F2 C12 C13 118.1(4)
C11 C12 C13 123.3(4)
C12 C13 C14 118.0(4)
C12 C13 H13 121.0
C14 C13 H13 121.0
C9 C14 H14 119.5
C13 C14 C9 120.9(4)
C13 C14 H14 119.5
N1 C15 C16 122.5(3)
N1 C15 H15 118.7
C16 C15 H15 118.7
C15 C16 H16 120.3
C17 C16 C15 119.4(4)
C17 C16 H16 120.3
C16 C17 C18 118.6(4)
C16 C17 H17 120.7
C18 C17 H17 120.7
C17 C18 C20 123.7(4)
C19 C18 C17 118.6(3)
C19 C18 C20 117.7(3)
N1 C19 C18 122.9(3)
N1 C19 H19 118.5
C18 C19 H19 118.5
O5 C20 N2 122.8(4)
O5 C20 C18 121.1(4)
N2 C20 C18 116.1(4)
N3 C21 C22 123.5(4)
N3 C21 H21 118.3
C22 C21 H21 118.3
C21 C22 C23 119.2(4)
C21 C22 H22 120.4
C23 C22 H22 120.4
C22 C23 C24 118.3(4)
C22 C23 H23 120.8
C24 C23 H23 120.8
C23 C24 C26 122.1(3)
C25 C24 C23 118.8(3)
C25 C24 C26 119.1(3)
N3 C25 C24 123.0(3)
N3 C25 H25 118.5
C24 C25 H25 118.5
O6 C26 N4 123.1(4)
O6 C26 C24 120.7(4)
N4 C26 C24 116.2(3)
O8 C27 C28 115.6(3)
O9 C27 O8 123.9(3)
O9 C27 C28 120.6(3)
C29 C28 C27 119.7(3)
C33 C28 C27 121.1(3)
C33 C28 C29 119.2(3)
C28 C29 H29 119.6
C30 C29 C28 120.7(4)
C30 C29 H29 119.6
C29 C30 H30 121.0
C31 C30 C29 117.9(4)
C31 C30 H30 121.0
F3 C31 C30 117.8(4)
F3 C31 C32 118.4(3)
C30 C31 C32 123.8(4)
C31 C32 C33 117.2(4)
C31 C32 H32 121.4
C33 C32 H32 121.4
C28 C33 C32 121.2(4)
C28 C33 H33 119.4
C32 C33 H33 119.4
O10 C34 C35 115.3(3)
O11 C34 O10 124.1(4)
O11 C34 C35 120.6(3)
C36 C35 C34 121.2(3)
C36 C35 C40 119.2(4)
C40 C35 C34 119.6(3)
C35 C36 H36 119.6
C37 C36 C35 120.7(4)
C37 C36 H36 119.6
C36 C37 H37 120.8
C38 C37 C36 118.5(4)
C38 C37 H37 120.8
F4 C38 C37 119.1(3)
F4 C38 C39 117.9(3)
C37 C38 C39 123.0(4)
C38 C39 C40 117.6(4)
C38 C39 H39 121.2
C40 C39 H39 121.2
C35 C40 H40 119.5
C39 C40 C35 120.9(4)
C39 C40 H40 119.5
N5 C41 C42 122.7(4)
N5 C41 H41 118.6
C42 C41 H41 118.6
C41 C42 C43 119.0(4)
C41 C42 H42 120.5
C43 C42 H42 120.5
C42 C43 C44 118.6(4)
C42 C43 H43 120.7
C44 C43 H43 120.7
C43 C44 C46 124.6(4)
C45 C44 C43 118.5(3)
C45 C44 C46 116.8(3)
N5 C45 C44 122.9(4)
N5 C45 H45 118.5
C44 C45 H45 118.5
O12 C46 N6 122.6(4)
O12 C46 C44 119.6(4)
N6 C46 C44 117.7(4)
N7 C47 C48 123.2(4)
N7 C47 H47 118.4
C48 C47 H47 118.4
C47 C48 C49 119.4(4)
C47 C48 H48 120.3
C49 C48 H48 120.3
C48 C49 C50 118.4(4)
C48 C49 H49 120.8
C50 C49 H49 120.8
C51 C50 C49 118.7(3)
C51 C50 C52 117.4(3)
C49 C50 C52 123.9(4)
N7 C51 C50 123.6(4)
N7 C51 H51 118.2
C50 C51 H51 118.2
O13 C52 N8 122.7(4)
O13 C52 C50 119.9(4)
N8 C52 C50 117.4(3)
N9 C53 C54 122.7(4)
N9 C53 H53 118.7
C54 C53 H53 118.7
C53 C54 H54 120.3
C55 C54 C53 119.3(4)
C55 C54 H54 120.3
C54 C55 H55 120.5
C56 C55 C54 119.1(4)
C56 C55 H55 120.5
C55 C56 C57 117.5(4)
C55 C56 C58 125.0(4)
C57 C56 C58 117.5(4)
N9 C57 C56 124.1(4)
N9 C57 H57 118.0
C56 C57 H57 118.0
O15 C58 N10 122.1(4)
O15 C58 C56 120.0(4)
N10 C58 C56 117.9(4)

loop_
_geom_bond_atom_site_label_1
_geom_bond_atom_site_label_2
_geom_bond_distance
Cu1 O1 1.933(3)
Cu1 O3 1.943(3)
Cu1 N1 2.044(3)
Cu1 N3 2.030(3)
Cu2 O8 1.945(3)
Cu2 O10 1.941(3)
Cu2 N5 2.021(3)
Cu2 N7 2.034(3)
O1 C1 1.281(4)
O2 C1 1.240(4)
O3 C8 1.282(5)
O4 C8 1.249(5)
O5 C20 1.237(5)
O6 C26 1.235(5)
O7 H71 0.917(18)
O7 H72 0.81(2)
O8 C27 1.278(4)
O9 C27 1.249(4)
O10 C34 1.285(5)
O11 C34 1.245(5)
O12 C46 1.235(5)
O13 C52 1.241(5)
O14 H141 0.93(2)
O14 H142 0.930(18)
O15 C58 1.237(5)
O16 H161 0.601(8)
O16 H162 0.618(11)
O17 H171 0.633(8)
O17 H172 0.73(2)
O18 H181 0.812(18)
O18 H182 0.64(2)
O19 H191 0.745(18)
O19 H192 0.742(18)
O20 H201 0.770
O20 H202 0.640
O21 H211 0.911(18)
O21 H212 0.90(2)
N1 C15 1.342(5)
N1 C19 1.345(5)
N2 H2A 0.8600
N2 H2B 0.8600
N3 C21 1.348(5)
N3 C25 1.342(5)
N4 H4A 0.8600
N4 H4B 0.8600
N5 C41 1.335(5)
N5 C45 1.342(5)
N6 C46 1.326(5)
N6 H6A 0.8600
N6 H6B 0.8600
N7 C51 1.337(5)
N7 C47 1.356(5)
N8 C52 1.322(5)
N8 H8A 0.8600
N8 H8B 0.8600
N10 H10A 0.8600
N10 H10B 0.8600
F1 C5 1.354(4)
F2 C12 1.355(4)
F3 C31 1.358(4)
F4 C38 1.361(4)
C1 C2 1.502(5)
C2 C3 1.392(5)
C2 C7 1.388(5)
C3 C4 1.380(5)
C3 H3 0.9300
C4 C5 1.371(6)
C4 H4 0.9300
C6 C5 1.376(6)
C6 C7 1.376(6)
C6 H6 0.9300
C7 H7 0.9300
C8 C9 1.493(5)
C9 C10 1.392(5)
C9 C14 1.388(5)
C10 C11 1.380(5)
C10 H10 0.9300
C11 H11 0.9300
C12 C11 1.371(6)
C12 C13 1.375(6)
C13 C14 1.377(5)
C13 H13 0.9300
C14 H14 0.9300
C15 C16 1.384(5)
C15 H15 0.9300
C16 H16 0.9300
C17 C16 1.380(5)
C17 H17 0.9300
C18 C17 1.389(5)
C18 C20 1.492(5)
C19 C18 1.388(5)
C19 H19 0.9300
C20 N2 1.332(5)
C21 H21 0.9300
C22 C21 1.371(6)
C22 H22 0.9300
C23 C22 1.381(5)
C23 H23 0.9300
C24 C23 1.395(5)
C24 C25 1.386(5)
C25 H25 0.9300
C26 N4 1.326(5)
C26 C24 1.501(5)
C27 C28 1.499(5)
C28 C33 1.389(5)
C29 C30 1.387(5)
C29 C28 1.393(5)
C29 H29 0.9300
C30 H30 0.9300
C31 C30 1.374(6)
C32 C31 1.376(6)
C32 C33 1.393(5)
C32 H32 0.9300
C33 H33 0.9300
C34 C35 1.499(5)
C35 C40 1.391(5)
C36 C37 1.375(5)
C36 C35 1.391(5)
C36 H36 0.9300
C37 H37 0.9300
C38 C37 1.371(5)
C38 C39 1.382(5)
C39 H39 0.9300
C40 C39 1.383(5)
C40 H40 0.9300
C41 C42 1.385(6)
C41 H41 0.9300
C42 H42 0.9300
C43 C42 1.390(5)
C43 H43 0.9300
C44 C43 1.391(5)
C44 C46 1.493(5)
C45 C44 1.388(6)
C45 H45 0.9300
C47 C48 1.368(6)
C47 H47 0.9300
C48 C49 1.382(5)
C48 H48 0.9300
C49 H49 0.9300
C50 C51 1.384(5)
C50 C49 1.386(5)
C50 C52 1.501(5)
C51 H51 0.9300
C53 N9 1.341(6)
C53 C54 1.386(6)
C53 H53 0.9300
C54 H54 0.9300
C55 C54 1.385(6)
C55 C56 1.384(6)
C55 H55 0.9300
C57 N9 1.340(5)
C57 C56 1.397(6)
C57 H57 0.9300
C58 N10 1.334(5)
C58 C56 1.504(6)

loop_
_geom_hbond_atom_site_label_D
_geom_hbond_atom_site_label_H
_geom_hbond_atom_site_label_A
_geom_hbond_site_symmetry_A
_geom_hbond_distance_DH
_geom_hbond_distance_HA
_geom_hbond_distance_DA
_geom_hbond_angle_DHA
_geom_hbond_publ_flag
N2 H2A O18 . 0.86 2.10 2.929(6) 163 yes
N2 H2B O4 2_545 0.86 2.13 2.914(5) 150 yes
N4 H4A O18 1_565 0.86 2.27 3.090(6) 160 yes
N4 H4B O4 2_555 0.86 2.12 2.909(5) 152 yes
N6 H6A O21 3_566 0.86 2.00 2.849(5) 169 yes
N6 H6B O9 2_656 0.86 2.18 2.925(4) 145 yes
N8 H8A O16 . 0.86 2.44 3.285(5) 167 yes
N8 H8B O9 2_646 0.86 2.07 2.890(4) 160 yes
N10 H10A O7 . 0.86 2.20 3.031(5) 163 yes
N10 H10B O12 4_565 0.86 2.10 2.897(5) 155 yes
O7 H71 O13 4_565 0.92(3) 1.85(3) 2.762(4) 174(3) yes
O7 H72 O14 4_565 0.81(5) 2.02(5) 2.824(4) 174(3) yes
O14 H141 N9 . 0.93(4) 1.93(4) 2.812(4) 158(4) yes
O14 H142 O5 4_566 0.93(3) 1.85(3) 2.782(4) 177(5) yes
O16 H161 O19 . 0.60(4) 2.26(3) 2.845(6) 164(8) yes
O17 H172 O6 3_666 0.73(5) 2.21(5) 2.887(5) 156(5) yes
O18 H182 O17 3_656 0.63(6) 2.30(6) 2.839(6) 145(7) yes
O19 H191 O13 . 0.74(5) 2.06(5) 2.800(6) 172(5) yes
O20 H201 O18 4_566 0.77 2.0700 2.611(6) 128.00 yes
O20 H202 O15 . 0.64 2.1400 2.710(5) 149.00 yes
O21 H211 O2 . 0.91(3) 1.91(3) 2.807(4) 169(4) yes
O21 H212 O16 3_556 0.89(4) 1.88(5) 2.759(5) 168(5) yes
C4 H4 Cg9 4_554 0.93 2.81 3.555(4) 138 no
C29 H29 Cg9 4_554 0.93 2.55 3.361(5) 146 no

loop_
_geom_torsion_atom_site_label_1
_geom_torsion_atom_site_label_2
_geom_torsion_atom_site_label_3
_geom_torsion_atom_site_label_4
_geom_torsion
N1 Cu1 O1 C1 86.0(3)
N3 Cu1 O1 C1 -104.3(3)
N1 Cu1 O3 C8 -90.4(3)
N3 Cu1 O3 C8 99.6(3)
O1 Cu1 N1 C15 -150.7(3)
O1 Cu1 N1 C19 38.8(3)
O3 Cu1 N1 C15 21.8(3)
O3 Cu1 N1 C19 -148.8(3)
N3 Cu1 N1 C15 126.5(6)
N3 Cu1 N1 C19 -44.0(8)
O1 Cu1 N3 C21 151.1(3)
O1 Cu1 N3 C25 -30.9(3)
O3 Cu1 N3 C21 -21.3(3)
O3 Cu1 N3 C25 156.7(3)
N1 Cu1 N3 C21 -126.0(6)
N1 Cu1 N3 C25 52.0(8)
O10 Cu2 O8 C27 -22.5(8)
N5 Cu2 O8 C27 91.9(3)
N7 Cu2 O8 C27 -100.8(3)
O8 Cu2 O10 C34 12.8(8)
N5 Cu2 O10 C34 -102.0(3)
N7 Cu2 O10 C34 91.2(3)
O8 Cu2 N5 C41 -17.6(3)
O8 Cu2 N5 C45 156.3(3)
O10 Cu2 N5 C41 152.4(3)
O10 Cu2 N5 C45 -33.7(3)
N7 Cu2 N5 C41 -124.1(5)
N7 Cu2 N5 C45 49.7(7)
O8 Cu2 N7 C47 17.3(3)
O8 Cu2 N7 C51 -157.9(3)
O10 Cu2 N7 C47 -152.0(3)
O10 Cu2 N7 C51 32.8(3)
N5 Cu2 N7 C47 124.3(5)
N5 Cu2 N7 C51 -50.9(7)
Cu1 O1 C1 O2 5.2(5)
Cu1 O1 C1 C2 -174.5(2)
Cu1 O3 C8 O4 -6.3(5)
Cu1 O3 C8 C9 172.4(2)
Cu2 O8 C27 O9 -9.5(5)
Cu2 O8 C27 C28 168.8(2)
Cu2 O10 C34 O11 15.2(5)
Cu2 O10 C34 C35 -163.1(3)
Cu1 N1 C15 C16 -172.5(3)
C19 N1 C15 C16 -2.2(5)
Cu1 N1 C19 C18 171.8(3)
C15 N1 C19 C18 0.5(5)
Cu1 N3 C21 C22 178.9(3)
C25 N3 C21 C22 0.8(6)
Cu1 N3 C25 C24 -179.6(3)
C21 N3 C25 C24 -1.4(5)
C45 N5 C41 C42 2.0(6)
Cu2 N5 C41 C42 175.8(3)
Cu2 N5 C45 C44 -174.8(3)
C41 N5 C45 C44 -0.6(5)
Cu2 N7 C47 C48 -176.2(3)
C51 N7 C47 C48 -1.0(5)
Cu2 N7 C51 C50 175.3(3)
C47 N7 C51 C50 -0.3(5)
O1 C1 C2 C3 -11.7(5)
O1 C1 C2 C7 169.0(4)
O2 C1 C2 C3 168.6(4)
O2 C1 C2 C7 -10.7(6)
C1 C2 C3 C4 -179.6(4)
C7 C2 C3 C4 -0.3(6)
C1 C2 C7 C6 -179.8(4)
C3 C2 C7 C6 0.9(6)
C2 C3 C4 C5 0.3(7)
C3 C4 C5 F1 179.8(4)
C3 C4 C5 C6 -0.9(7)
C7 C6 C5 F1 -179.3(4)
C7 C6 C5 C4 1.5(7)
C5 C6 C7 C2 -1.4(7)
O3 C8 C9 C10 166.5(4)
O3 C8 C9 C14 -14.3(5)
O4 C8 C9 C10 -14.8(6)
O4 C8 C9 C14 164.4(4)
C8 C9 C10 C11 178.5(4)
C14 C9 C10 C11 -0.7(6)
C8 C9 C14 C13 -177.9(4)
C10 C9 C14 C13 1.3(6)
F2 C12 C13 C14 -179.8(4)
C9 C10 C11 C12 -0.1(6)
F2 C12 C11 C10 -179.6(4)
C13 C12 C11 C10 0.3(7)
C11 C12 C13 C14 0.3(7)
C12 C13 C14 C9 -1.1(6)
N1 C15 C16 C17 2.0(6)
C18 C17 C16 C15 -0.1(6)
C19 C18 C17 C16 -1.5(5)
C20 C18 C17 C16 176.8(3)
C17 C18 C20 O5 -155.7(4)
C17 C18 C20 N2 23.1(5)
C19 C18 C20 O5 22.5(5)
C19 C18 C20 N2 -158.6(4)
N1 C19 C18 C17 1.3(5)
N1 C19 C18 C20 -177.1(3)
C23 C22 C21 N3 0.4(6)
C24 C23 C22 C21 -1.0(6)
C25 C24 C23 C22 0.4(6)
C26 C24 C23 C22 -178.1(4)
C23 C24 C25 N3 0.9(6)
C26 C24 C25 N3 179.4(3)
O6 C26 C24 C23 153.3(4)
O6 C26 C24 C25 -25.2(5)
N4 C26 C24 C23 -26.7(5)
N4 C26 C24 C25 154.8(4)
O8 C27 C28 C29 -10.3(5)
O8 C27 C28 C33 168.5(4)
O9 C27 C28 C29 168.0(4)
O9 C27 C28 C33 -13.2(6)
C30 C29 C28 C27 177.8(4)
C30 C29 C28 C33 -1.0(6)
C28 C29 C30 C31 -0.3(6)
C27 C28 C33 C32 -177.4(4)
C29 C28 C33 C32 1.3(6)
F3 C31 C30 C29 -179.2(4)
C32 C31 C30 C29 1.5(6)
C33 C32 C31 F3 179.5(4)
C33 C32 C31 C30 -1.2(6)
C31 C32 C33 C28 -0.3(6)
O10 C34 C35 C36 -16.3(6)
O10 C34 C35 C40 161.8(4)
O11 C34 C35 C36 165.3(4)
O11 C34 C35 C40 -16.6(6)
C34 C35 C40 C39 -178.7(4)
C36 C35 C40 C39 -0.6(6)
C37 C36 C35 C34 -179.8(4)
C37 C36 C35 C40 2.0(6)
C35 C36 C37 C38 -2.4(6)
F4 C38 C37 C36 -178.6(4)
C39 C38 C37 C36 1.4(6)
F4 C38 C39 C40 -180.0(3)
C37 C38 C39 C40 0.0(6)
C35 C40 C39 C38 -0.4(6)
N5 C41 C42 C43 -1.7(6)
C44 C43 C42 C41 0.0(6)
C45 C44 C43 C42 1.4(5)
C46 C44 C43 C42 -174.2(3)
C43 C44 C46 O12 155.7(4)
C43 C44 C46 N6 -21.1(6)
C45 C44 C46 O12 -19.9(5)
C45 C44 C46 N6 163.3(4)
N5 C45 C44 C43 -1.1(6)
N5 C45 C44 C46 174.8(3)
N7 C47 C48 C49 1.2(6)
C47 C48 C49 C50 -0.2(6)
C51 C50 C49 C48 -0.9(5)
C52 C50 C49 C48 177.1(3)
C49 C50 C51 N7 1.3(6)
C52 C50 C51 N7 -176.9(3)
C49 C50 C52 O13 -154.6(4)
C49 C50 C52 N8 25.3(5)
C51 C50 C52 O13 23.5(5)
C51 C50 C52 N8 -156.6(4)
C56 C57 N9 C53 0.1(6)
C54 C53 N9 C57 0.4(6)
C56 C55 C54 C53 1.4(6)
N9 C53 C54 C55 -1.1(6)
C54 C55 C56 C57 -0.9(6)
C54 C55 C56 C58 178.5(4)
N9 C57 C56 C55 0.1(6)
N9 C57 C56 C58 -179.3(4)
O15 C58 C56 C55 177.4(4)
N10 C58 C56 C55 -1.4(6)
O15 C58 C56 C57 -3.3(6)
N10 C58 C56 C57 177.9(4)
